data_9008366
loop_
_publ_author_name
'Nishi, F.'
'Takeuchi, Y.'
'Maki, I.'

_publ_section_title
;
 Tricalcium silicate Ca3O[SiO4]: The monoclinic superstructure
;
_journal_issue 3-4
_journal_name_full 'Zeitschrift fur Kristallographie'
_journal_page_first 297
_journal_page_last 314
_journal_paper_doi 10.1524/zkri.1985.172.3-4.297
_journal_volume 172
_journal_year 1985
_chemical_compound_source Synthetic
_chemical_formula_sum 'Ca27 O45 Si9'
_chemical_name_mineral Hatrurite
_space_group_IT_number 8
_symmetry_space_group_name_Hall 'C -2y'
_symmetry_space_group_name_H-M 'C 1 m 1'
_cell_angle_alpha 90
_cell_angle_beta 94.12
_cell_angle_gamma 90
_cell_length_a 33.083
_cell_length_b 7.027
_cell_length_c 18.499
_cell_formula_units_Z 4
_cell_volume 4289.427
_database_code_amcsd 0010938
_exptl_crystal_density_diffrn 3.182
_cod_depositor_comments
;
 Adding _atom_site_type_symbol label and values.

 Antanas Vaitkus
 2013-03-29
;
_cod_original_formula_sum 'Ca27 Si9 O45'
_cod_database_code 9008366

loop_
_space_group_symop_operation_xyz
x,y,z
1/2+x,1/2+y,z
x,-y,z
1/2+x,1/2-y,z

loop_
_atom_site_label
_atom_site_type_symbol
_atom_site_fract_x
_atom_site_fract_y
_atom_site_fract_z
_atom_site_occupancy
_atom_site_U_iso_or_equiv
Ca1A Ca 0.00750 0.00000 0.00900 0.50000 0.05066
Ca1B Ca 0.00240 0.00000 0.00560 0.50000 0.05066
Ca2A Ca 0.66720 0.00000 0.17510 0.50000 0.00127
Ca2B Ca 0.66730 0.00000 0.17410 0.50000 0.00127
Ca3A Ca 0.32400 0.00000 0.33300 0.50000 0.01267
Ca3B Ca 0.31930 0.00000 0.33070 0.50000 0.01267
Ca4A Ca 0.00200 0.00000 0.50440 0.50000 0.00507
Ca4B Ca -0.01330 0.00000 0.49710 0.50000 0.00507
Ca5A Ca 0.66400 0.00000 0.67140 0.50000 0.00760
Ca5B Ca 0.66320 0.00000 0.66970 0.50000 0.00760
Ca6A Ca 0.34280 0.00000 0.83520 0.50000 0.02026
Ca6B Ca 0.33010 0.00000 0.82130 0.50000 0.02026
Ca7A Ca 0.59730 0.00000 -0.06110 0.50000 0.00253
Ca7B Ca 0.59110 0.00000 -0.06910 0.50000 0.00253
Ca8A Ca 0.26110 0.00000 0.09520 0.50000 0.03166
Ca8B Ca 0.25680 0.00000 0.08640 0.50000 0.03166
Ca9A Ca -0.08010 0.00000 0.26670 0.50000 0.01646
Ca9B Ca -0.08100 0.00000 0.26440 0.50000 0.01646
Ca10A Ca 0.58740 0.00000 0.43900 0.50000 0.01140
Ca10B Ca 0.58560 0.00000 0.43690 0.50000 0.01140
Ca11A Ca 0.25750 0.00000 0.59890 0.50000 0.00253
Ca11B Ca 0.25610 0.00000 0.59760 0.50000 0.00253
Ca12A Ca -0.07420 0.00000 0.76980 0.50000 0.00760
Ca12B Ca -0.07430 0.00000 0.76890 0.50000 0.00760
Ca13A Ca 0.73560 0.00000 -0.10370 0.50000 0.00380
Ca13B Ca 0.74130 0.00000 -0.09570 0.50000 0.00380
Ca14A Ca 0.40000 0.00000 0.07920 0.50000 0.04939
Ca14B Ca 0.39820 0.00000 0.07060 0.50000 0.04939
Ca15A Ca 0.06510 0.00000 0.24860 0.50000 0.01140
Ca15B Ca 0.06280 0.00000 0.24450 0.50000 0.01140
Ca16A Ca 0.72860 0.00000 0.40100 0.50000 0.02280
Ca16B Ca 0.72720 0.00000 0.40420 0.50000 0.02280
Ca17A Ca 0.40040 0.00000 0.57110 0.50000 0.01773
Ca17B Ca 0.39840 0.00000 0.56750 0.50000 0.01773
Ca18A Ca 0.06940 0.00000 0.74910 0.50000 0.01900
Ca18B Ca 0.06470 0.00000 0.73490 0.50000 0.01900
Ca19A Ca -0.08460 0.29880 -0.09260 0.50000 0.01267
Ca19B Ca -0.07930 0.26770 -0.07890 0.50000 0.01267
Ca20A Ca 0.57990 0.30180 0.08440 0.50000 0.02026
Ca20B Ca 0.58500 0.20580 0.10130 0.50000 0.02026
Ca21A Ca 0.24110 0.24470 0.24700 0.50000 0.00253
Ca21B Ca 0.24590 0.25590 0.25010 0.50000 0.00253
Ca22A Ca -0.09410 0.25660 0.41300 0.50000 0.00253
Ca22B Ca -0.08850 0.25500 0.42730 0.50000 0.00253
Ca23A Ca 0.57440 0.27260 0.58510 0.50000 0.01013
Ca23B Ca 0.57840 0.23990 0.59430 0.50000 0.01013
Ca24A Ca 0.24350 0.24910 0.74430 0.50000 0.00633
Ca24B Ca 0.24680 0.23470 0.75540 0.50000 0.00633
Ca25A Ca 0.00520 0.23430 -0.15980 0.50000 0.00127
Ca25B Ca 0.00510 0.23380 -0.15010 0.50000 0.00127
Ca26A Ca 0.67040 0.23180 0.00730 0.50000 0.00253
Ca26B Ca 0.67710 0.23060 0.01440 0.50000 0.00253
Ca27A Ca 0.33540 0.22570 0.17310 0.50000 0.00380
Ca27B Ca 0.33650 0.23850 0.18530 0.50000 0.00380
Ca28A Ca -0.00470 0.22810 0.34170 0.50000 0.00253
Ca28B Ca 0.00180 0.25400 0.34900 0.50000 0.00253
Ca29A Ca 0.66300 0.22880 0.50970 0.50000 0.01140
Ca29B Ca 0.66880 0.22920 0.51470 0.50000 0.01140
Ca30A Ca 0.33500 0.25920 0.67500 0.50000 0.00887
Ca30B Ca 0.33600 0.21650 0.68270 0.50000 0.00887
Ca31A Ca 0.82940 0.25770 -0.01920 0.50000 0.01520
Ca31B Ca 0.83060 0.28930 -0.00260 0.50000 0.01520
Ca32A Ca 0.48400 0.27220 0.15830 0.50000 0.02280
Ca32B Ca 0.49050 0.23030 0.15840 0.50000 0.02280
Ca33A Ca 0.14680 0.25030 0.33040 0.50000 0.01773
Ca33B Ca 0.15620 0.29000 0.33200 0.50000 0.01773
Ca34A Ca 0.81670 0.27620 0.48750 0.50000 0.00760
Ca34B Ca 0.82240 0.25200 0.49180 0.50000 0.00760
Ca35A Ca 0.49410 0.28540 0.65050 0.50000 0.01140
Ca35B Ca 0.48930 0.27590 0.66490 0.50000 0.01140
Ca36A Ca 0.15690 0.27490 0.81980 0.50000 0.00127
Ca36B Ca 0.16430 0.26750 0.82830 0.50000 0.00127
Si1 Si 0.08330 0.00000 0.42880 1.00000 0.02660
Si2 Si 0.23840 0.00000 -0.08380 1.00000 0.00380
Si3 Si 0.42920 0.00000 0.74600 1.00000 0.01900
Si4 Si 0.56990 0.00000 0.75060 1.00000 0.00253
Si5 Si -0.09430 0.00000 0.07410 1.00000 0.00127
Si6 Si -0.10150 0.00000 0.59180 1.00000 0.01900
Si7 Si 0.09660 0.00000 -0.08510 1.00000 0.00633
Si8 Si 0.16370 0.00000 0.15910 1.00000 0.01267
Si9 Si 0.16280 0.00000 0.66290 1.00000 0.00380
Si10 Si 0.23400 0.00000 0.41180 1.00000 0.04813
Si11 Si 0.42140 0.00000 0.25090 1.00000 0.01900
Si12 Si 0.50080 0.00000 0.00390 1.00000 0.00887
Si13 Si 0.49750 0.00000 0.50040 1.00000 0.03166
Si14 Si 0.56820 0.00000 0.24420 1.00000 0.00380
Si15 Si 0.76000 0.00000 0.08820 1.00000 0.00253
Si16 Si 0.75630 0.00000 0.58030 1.00000 0.00253
Si17 Si -0.17480 0.00000 0.33380 1.00000 0.00507
Si18 Si -0.16930 0.00000 -0.15750 1.00000 0.00253
O1A O 0.99000 0.00000 0.24500 0.50000 0.05319
O1B O 0.98800 0.00000 0.24500 0.50000 0.05319
O2A O 0.03800 0.00000 0.11900 0.50000 0.04813
O2B O 0.05200 0.00000 0.12400 0.50000 0.04813
O3A O 0.03000 0.00000 0.59900 0.50000 0.03546
O3B O 0.03800 0.00000 0.61000 0.50000 0.03546
O4A O -0.00400 0.00000 0.75300 0.50000 0.01267
O4B O -0.00500 0.00000 0.75400 0.50000 0.01267
O5A O 0.37200 0.00000 -0.07700 0.50000 0.03546
O5B O 0.37300 0.00000 -0.04700 0.50000 0.03546
O6A O 0.32900 0.00000 0.07500 0.50000 0.05193
O6B O 0.33100 0.00000 0.07700 0.50000 0.05193
O7A O 0.28900 0.00000 0.21100 0.50000 0.03420
O7B O 0.28900 0.00000 0.22300 0.50000 0.03420
O8A O 0.36200 0.00000 0.44100 0.50000 0.01013
O8B O 0.36200 0.00000 0.44200 0.50000 0.01013
O9A O 0.32500 0.00000 0.58300 0.50000 0.00127
O9B O 0.33400 0.00000 0.59500 0.50000 0.00127
O10A O 0.28200 0.00000 0.72400 0.50000 0.01773
O10B O 0.29300 0.00000 0.73200 0.50000 0.01773
O11A O 0.66600 0.00000 -0.09300 0.50000 0.00633
O11B O 0.67500 0.00000 -0.08100 0.50000 0.00633
O12A O 0.62700 0.00000 0.04900 0.50000 0.01900
O12B O 0.63400 0.00000 0.06700 0.50000 0.01900
O13A O 0.70600 0.00000 0.28500 0.50000 0.03293
O13B O 0.70400 0.00000 0.29000 0.50000 0.03293
O14A O 0.64800 0.00000 0.42100 0.50000 0.02660
O14B O 0.65500 0.00000 0.41400 0.50000 0.02660
O15A O 0.60800 0.00000 0.56400 0.50000 0.01900
O15B O 0.62200 0.00000 0.56700 0.50000 0.01900
O16A O 0.70500 0.00000 0.76300 0.50000 0.01773
O16B O 0.70900 0.00000 0.77100 0.50000 0.01773
O17A O 0.94900 0.00000 0.37600 0.50000 0.01900
O17B O 0.95700 0.00000 0.40100 0.50000 0.01900
O18A O 0.96000 0.00000 0.89700 0.50000 0.01013
O18B O 0.96500 0.00000 0.90700 0.50000 0.01013
OD11 O 0.11100 0.00000 0.35700 1.00000 0.10259
OD12 O 0.03500 0.00000 0.40800 1.00000 0.05319
OD13 O 0.09600 0.18700 0.47400 1.00000 0.04053
OU24 O 0.21500 0.00000 -0.01100 1.00000 0.00633
OU25 O 0.28600 0.00000 -0.06300 1.00000 0.03673
OU26 O 0.22600 0.18400 -0.13300 1.00000 0.02660
OD31 O 0.45000 0.00000 0.66800 1.00000 0.02153
OD32 O 0.37900 0.00000 0.73000 1.00000 0.02913
OD33 O 0.44300 0.18300 0.79100 1.00000 0.02026
OU44 O 0.54900 0.00000 0.83000 1.00000 0.02660
OU45 O 0.61600 0.00000 0.76700 1.00000 0.01900
OU46 O 0.55500 0.18800 0.70400 1.00000 0.02533
OU54 O -0.11800 0.00000 0.14900 1.00000 0.01900
OU55 O -0.04400 0.00000 0.09300 1.00000 0.01520
OU56 O -0.10700 0.18700 0.02700 1.00000 0.03420
OU64 O -0.12300 0.00000 0.66900 1.00000 0.05953
OU65 O -0.05400 0.00000 0.60800 1.00000 0.04813
OU66 O -0.11700 0.18600 0.54200 1.00000 0.02913
OD71 O 0.11900 0.00000 -0.16100 0.68000 0.00887
OD72 O 0.04800 0.00000 -0.10300 0.68000 0.02026
OD73 O 0.11000 0.18900 -0.03800 0.68000 0.04939
OU74 O 0.07400 0.00000 -0.00900 0.32000 0.05066
OU75 O 0.05500 0.00000 -0.13800 0.32000 0.02533
OU76 O 0.12500 0.18900 -0.07300 0.32000 0.02406
OG81 O 0.14100 0.05000 0.08000 0.50000 0.04433
OG82 O 0.13400 -0.12300 0.20800 0.50000 0.04433
OG83 O 0.20500 -0.12300 0.15100 0.50000 0.04433
OG84 O 0.17600 0.19700 0.20200 0.50000 0.04433
OD91 O 0.18500 0.00000 0.58700 0.59000 0.01646
OD92 O 0.11400 0.00000 0.64500 0.59000 0.01646
OD93 O 0.17600 0.18900 0.71000 0.59000 0.01646
OU94 O 0.14000 0.00000 0.73900 0.32000 0.01646
OU95 O 0.21200 0.00000 0.68100 0.32000 0.01646
OU96 O 0.14100 0.18900 0.62700 0.32000 0.01646
OG91 O 0.14000 0.05000 0.58400 0.04500 0.01646
OG92 O 0.13300 -0.12300 0.71200 0.04500 0.01646
OG93 O 0.20400 -0.12300 0.65500 0.04500 0.01646
OG94 O 0.17500 0.19700 0.70600 0.04500 0.01646
OD101 O 0.25500 0.00000 0.33500 0.59000 0.13932
OD102 O 0.26800 0.00000 0.48000 0.59000 0.03420
OD103 O 0.20600 0.18900 0.41500 0.59000 0.02533
OU104 O 0.21200 0.00000 0.48700 0.41000 0.07599
OU105 O 0.28300 0.00000 0.43000 0.41000 0.02533
OU106 O 0.22100 0.18900 0.36500 0.41000 0.03800
OD111 O 0.44400 0.00000 0.17500 0.57000 0.06333
OD112 O 0.37200 0.00000 0.23300 0.57000 0.03800
OD113 O 0.43500 0.18900 0.29800 0.57000 0.03800
OU114 O 0.39900 0.00000 0.32700 0.43000 0.06333
OU115 O 0.38200 0.00000 0.19300 0.43000 0.06333
OU116 O 0.45000 0.18900 0.25700 0.43000 0.02913
OU124 O 0.47800 0.00000 0.08000 0.43000 0.07599
OU125 O 0.55000 0.00000 0.02200 0.43000 0.07599
OU126 O 0.48700 0.18900 -0.04300 0.43000 0.07599
OG121 O 0.47800 0.05000 -0.07500 0.28500 0.07599
OG122 O 0.46600 -0.12300 0.04000 0.28500 0.07599
OG123 O 0.54200 -0.12300 -0.00400 0.28500 0.07599
OG124 O 0.51300 0.19700 0.04700 0.28500 0.07599
OD131 O 0.52000 0.00000 0.42500 0.37000 0.04306
OD132 O 0.44800 0.00000 0.48300 0.37000 0.04306
OD133 O 0.51100 0.18900 0.54700 0.37000 0.04306
OG131 O 0.52000 0.05000 0.58000 0.31500 0.04306
OG132 O 0.52600 -0.12800 0.45100 0.31500 0.04306
OG133 O 0.45600 -0.12300 0.50800 0.31500 0.04306
OG134 O 0.48100 0.19700 0.46300 0.31500 0.04306
OD141 O 0.59100 0.00000 0.16900 0.37000 0.20264
OD142 O 0.60200 0.00000 0.31200 0.37000 0.15198
OD143 O 0.54000 0.18900 0.24800 0.37000 0.03040
OU144 O 0.54600 0.00000 0.32000 0.63000 0.15198
OU145 O 0.61700 0.00000 0.26200 0.63000 0.07599
OU146 O 0.55500 0.18900 0.19700 0.63000 0.20264
OD151 O 0.78200 0.00000 0.01300 0.22000 0.13932
OD152 O 0.71100 0.00000 0.07000 0.22000 0.05066
OD153 O 0.77300 0.18900 0.13500 0.22000 0.02533
OU154 O 0.73800 0.00000 0.16400 0.78000 0.07599
OU155 O 0.72600 0.00000 0.02000 0.78000 0.03040
OU156 O 0.78800 0.18900 0.08500 0.78000 0.04179
OD161 O 0.77800 0.00000 0.50500 0.93000 0.00507
OD162 O 0.70700 0.00000 0.56500 0.93000 0.00633
OD163 O 0.76900 0.19100 0.62600 0.93000 0.01773
OU164 O 0.73400 0.00000 0.65600 0.07000 0.01013
OU165 O 0.71700 0.00000 0.52200 0.07000 0.01013
OU166 O 0.78700 0.18000 0.59400 0.07000 0.01013
OU174 O -0.19700 0.00000 0.40900 0.07000 0.05826
OU175 O -0.12600 0.00000 0.35200 0.07000 0.05826
OU176 O -0.18800 0.18900 0.28700 0.07000 0.05826
OG171 O -0.19700 0.05000 0.25500 0.23250 0.05826
OG172 O -0.20400 -0.12300 0.38300 0.23250 0.05826
OG173 O -0.13400 -0.12300 0.32600 0.23250 0.05826
OG174 O -0.16300 0.19700 0.37700 0.23250 0.05826
OG175 O -0.15200 0.05000 0.41300 0.23250 0.05826
OG176 O -0.14500 -0.12300 0.28500 0.23250 0.05826
OG177 O -0.21600 -0.12300 0.34200 0.23250 0.05826
OG178 O -0.18700 0.19700 0.29100 0.23250 0.05826
OU184 O -0.19200 0.00000 -0.08200 0.78000 0.02533
OU185 O -0.12000 0.00000 -0.14000 0.78000 0.02533
OU186 O -0.18300 0.18900 -0.20400 0.78000 0.02533
OG181 O -0.19200 0.05000 -0.23700 0.11000 0.02533
OG182 O -0.19900 -0.12300 -0.10800 0.11000 0.02533
OG183 O -0.12800 -0.12300 -0.16500 0.11000 0.02533
OG184 O -0.15800 0.21000 -0.12500 0.11000 0.02533

loop_
_cod_related_entry_id
_cod_related_entry_database
_cod_related_entry_code
1 AMCSD 0010938
